data_7160541
loop_
_publ_author_name
'Zimarev, Vladislav S.'
'Firsin, Ilya D.'
'Larin, Alexander V.'
'Tafeenko, Victor A.'
'Bondarenko, Grigoriy N.'
'Chuchelkin, Ilya V.'
'Gavrilov, Vladislav K.'
'Gavrilov, Konstantin N.'
'Goulioukina, Nataliya S.'
'Beletskaya, Irina P.'

_publ_section_title
;
 Rhodium-catalyzed enantioselective hydrogenation of
 (1-arylvinyl)phosphonates with TADDOL-based phosphoramidite P,S ligands.
;
_journal_issue 23
_journal_name_full 'Organic &amp; biomolecular chemistry'
_journal_page_first 5600
_journal_page_last 5610
_journal_paper_doi 10.1039/d5ob00602c
_journal_volume 23
_journal_year 2025
_chemical_absolute_configuration unk
_chemical_formula_moiety 'C8 H10 Cl O3 P'
_chemical_formula_sum 'C8 H10 Cl O3 P'
_chemical_formula_weight 220.58
_space_group_crystal_system monoclinic
_space_group_IT_number 5
_space_group_name_Hall 'I 2y'
_space_group_name_H-M_alt 'I 1 2 1'
_atom_sites_solution_hydrogens mixed
_audit_block_doi 10.5517/ccdc.csd.cc2d3jbd
_audit_creation_method SHELXL-2016/6
_audit_update_record
;
2022-09-17 deposited with the CCDC.	2025-05-09 downloaded from the CCDC.
;
_cell_angle_alpha 90
_cell_angle_beta 94.618(10)
_cell_angle_gamma 90
_cell_formula_units_Z 8
_cell_length_a 15.5220(10)
_cell_length_b 5.6987(4)
_cell_length_c 26.800(3)
_cell_measurement_reflns_used 4242
_cell_measurement_temperature 295(2)
_cell_measurement_theta_max 26.85
_cell_measurement_theta_min 2.52
_cell_volume 2362.9(3)
_computing_structure_refinement 'SHELXL-2016/6 (Sheldrick, 2016)'
_diffrn_ambient_temperature 295
_diffrn_detector Pilatus100K
_diffrn_detector_area_resol_mean 5.81
_diffrn_detector_type STOE
_diffrn_measured_fraction_theta_full 0.999
_diffrn_measured_fraction_theta_max 0.978
_diffrn_measurement_device_type stoe
_diffrn_measurement_method 'rotation method'
_diffrn_radiation_collimation '0.5 mm diameter, monocapillary'
_diffrn_radiation_monochromator 'plane graphite'
_diffrn_radiation_polarisn_norm 0
_diffrn_radiation_type 'Mo K\a'
_diffrn_radiation_wavelength 0.71073
_diffrn_reflns_av_R_equivalents 0.0968
_diffrn_reflns_av_unetI/netI 0.4808
_diffrn_reflns_Laue_measured_fraction_full 0.999
_diffrn_reflns_Laue_measured_fraction_max 0.978
_diffrn_reflns_limit_h_max 20
_diffrn_reflns_limit_h_min -18
_diffrn_reflns_limit_k_max 7
_diffrn_reflns_limit_k_min -7
_diffrn_reflns_limit_l_max 35
_diffrn_reflns_limit_l_min -35
_diffrn_reflns_number 16165
_diffrn_reflns_point_group_measured_fraction_full 0.999
_diffrn_reflns_point_group_measured_fraction_max 0.979
_diffrn_reflns_theta_full 25.242
_diffrn_reflns_theta_max 28.351
_diffrn_reflns_theta_min 2.546
_diffrn_source 'Mo LFF Sealed Tube'
_diffrn_source_current 40
_diffrn_source_power 2.000
_diffrn_source_voltage 50
_exptl_absorpt_coefficient_mu 0.435
_exptl_absorpt_correction_T_max 0.600
_exptl_absorpt_correction_T_min 0.501
_exptl_absorpt_correction_type multi-scan
_exptl_absorpt_process_details
;
[c.f. r.h. blessing, acta cryst. (1995), a51, 33-38]
;
_exptl_crystal_colour colorless
_exptl_crystal_density_diffrn 1.240
_exptl_crystal_description block
_exptl_crystal_F_000 912
_exptl_crystal_size_max .27
_exptl_crystal_size_mid .21
_exptl_crystal_size_min .14
_refine_diff_density_max 0.141
_refine_diff_density_min -0.132
_refine_diff_density_rms 0.040
_refine_ls_abs_structure_details
;
 Refined as an inversion twin.
;
_refine_ls_abs_structure_Flack 0.26(16)
_refine_ls_extinction_method none
_refine_ls_goodness_of_fit_ref 0.866
_refine_ls_hydrogen_treatment mixed
_refine_ls_matrix_type full
_refine_ls_number_parameters 246
_refine_ls_number_reflns 5274
_refine_ls_number_restraints 1
_refine_ls_restrained_S_all 0.866
_refine_ls_R_factor_all 0.2280
_refine_ls_R_factor_gt 0.0442
_refine_ls_shift/su_max 0.003
_refine_ls_shift/su_mean 0.000
_refine_ls_structure_factor_coef Fsqd
_refine_ls_weighting_details 'w=1/[\s^2^(Fo^2^)] where P=(Fo^2^+2Fc^2^)/3'
_refine_ls_weighting_scheme calc
_refine_ls_wR_factor_gt 0.0736
_refine_ls_wR_factor_ref 0.0988
_reflns_Friedel_coverage 0.823
_reflns_Friedel_fraction_full 1.000
_reflns_Friedel_fraction_max 0.980
_reflns_number_gt 1118
_reflns_number_total 5274
_reflns_threshold_expression 'I > 2\s(I)'
_cod_data_source_file d5ob00602c2.cif
_cod_data_source_block gavr71
_cod_depositor_comments 'Adding full bibliography for 7160541--7160543.cif.'
_cod_original_sg_symbol_H-M 'I 2'
_cod_database_code 7160541
_shelx_shelxl_version_number 2016/6
_shelx_space_group_comment
;
The symmetry employed for this shelxl refinement is uniquely defined
by the following loop, which should always be used as a source of
symmetry information in preference to the above space-group names.
They are only intended as comments.
;

loop_
_space_group_symop_operation_xyz
'x, y, z'
'-x, y, -z'
'x+1/2, y+1/2, z+1/2'
'-x+1/2, y+1/2, -z+1/2'

loop_
_atom_site_label
_atom_site_type_symbol
_atom_site_fract_x
_atom_site_fract_y
_atom_site_fract_z
_atom_site_U_iso_or_equiv
_atom_site_adp_type
_atom_site_occupancy
_atom_site_site_symmetry_order
_atom_site_calc_flag
_atom_site_refinement_flags_posn
_atom_site_refinement_flags_adp
_atom_site_refinement_flags_occupancy
_atom_site_disorder_assembly
_atom_site_disorder_group
Cl1A Cl 0.07957(19) 0.1678(5) 0.31136(10) 0.1071(11) Uani 1 1 d . . . . .
P1A P 0.13512(18) 0.2212(3) 0.05542(9) 0.0610(7) Uani 1 1 d . . . . .
O1A O 0.0447(4) 0.2942(8) 0.06328(18) 0.0656(17) Uani 1 1 d . . . . .
O2A O 0.1691(4) 0.3325(8) 0.0085(2) 0.0772(19) Uani 1 1 d . . . . .
H2A1 H 0.161422 0.503135 0.011501 0.116 Uiso 1 1 d . U . . .
O3A O 0.1461(4) -0.0465(8) 0.05085(19) 0.074(2) Uani 1 1 d . . . . .
H3A1 H 0.137885 -0.087626 0.015558 0.111 Uiso 1 1 d . U . . .
C1A C 0.1146(7) 0.207(2) 0.2513(4) 0.073(3) Uani 1 1 d . . . . .
C2A C 0.1592(7) 0.4095(19) 0.2419(4) 0.076(3) Uani 1 1 d . . . . .
H2A H 0.170118 0.524046 0.266313 0.091 Uiso 1 1 calc R U . . .
C3A C 0.1870(6) 0.4337(16) 0.1942(5) 0.079(3) Uani 1 1 d . . . . .
H3A H 0.216322 0.570233 0.186958 0.094 Uiso 1 1 calc R U . . .
C4A C 0.1737(5) 0.2669(16) 0.1569(4) 0.062(3) Uani 1 1 d . . . . .
C5A C 0.1268(6) 0.0678(16) 0.1691(4) 0.072(3) Uani 1 1 d . . . . .
H5A H 0.116050 -0.048114 0.144964 0.086 Uiso 1 1 calc R U . . .
C6A C 0.0964(7) 0.0375(16) 0.2149(5) 0.075(3) Uani 1 1 d . . . . .
H6A H 0.063996 -0.094371 0.221657 0.090 Uiso 1 1 calc R U . . .
C7A C 0.2084(6) 0.3073(16) 0.1069(3) 0.066(3) Uani 1 1 d . . . . .
C8A C 0.2962(6) 0.183(2) 0.1057(3) 0.112(4) Uani 1 1 d . . . . .
H8A1 H 0.335489 0.242842 0.132192 0.168 Uiso 1 1 calc R U . . .
H8A2 H 0.319188 0.212329 0.074064 0.168 Uiso 1 1 calc R U . . .
H8A3 H 0.288715 0.017622 0.110034 0.168 Uiso 1 1 calc R U . . .
Cl1B Cl 0.6019(2) 0.2869(7) 0.15960(11) 0.1424(14) Uani 1 1 d . . . . .
P1B P 0.58825(17) 0.2808(3) 0.41697(9) 0.0620(7) Uani 1 1 d . . . . .
O1B O 0.5024(4) 0.1655(8) 0.39394(19) 0.0655(16) Uani 1 1 d . . . . .
H1B1 H 0.487686 0.042754 0.417204 0.098 Uiso 1 1 d . U . . .
O2B O 0.6075(3) 0.2223(8) 0.47165(19) 0.0694(17) Uani 1 1 d . . . . .
O3B O 0.5791(4) 0.5474(9) 0.4050(2) 0.0748(19) Uani 1 1 d . . . . .
H3B1 H 0.569702 0.627757 0.436181 0.112 Uiso 1 1 d . U . . .
C1B C 0.6218(9) 0.263(3) 0.2242(4) 0.088(3) Uani 1 1 d . . . . .
C2B C 0.5928(7) 0.070(2) 0.2489(6) 0.094(4) Uani 1 1 d . . . . .
H2B H 0.560380 -0.044726 0.231204 0.113 Uiso 1 1 calc R U . . .
C3B C 0.6117(7) 0.0465(18) 0.3001(4) 0.077(3) Uani 1 1 d . . . . .
H3B H 0.594464 -0.086962 0.316544 0.092 Uiso 1 1 calc R U . . .
C4B C 0.6552(6) 0.2173(19) 0.3257(4) 0.061(2) Uani 1 1 d . . . . .
C5B C 0.6807(6) 0.4109(17) 0.3007(5) 0.076(3) Uani 1 1 d . . . . .
H5B H 0.710421 0.529918 0.318472 0.091 Uiso 1 1 calc R U . . .
C6B C 0.6638(7) 0.434(2) 0.2506(5) 0.084(3) Uani 1 1 d . . . . .
H6B H 0.681240 0.567774 0.234429 0.101 Uiso 1 1 calc R U . . .
C7B C 0.6745(7) 0.1939(19) 0.3819(4) 0.072(3) Uani 1 1 d . . . . .
C8B C 0.7587(7) 0.306(2) 0.4031(4) 0.129(4) Uani 1 1 d . . . . .
H8B1 H 0.806098 0.241769 0.386765 0.193 Uiso 1 1 calc R U . . .
H8B2 H 0.766958 0.275655 0.438412 0.193 Uiso 1 1 calc R U . . .
H8B3 H 0.756049 0.472808 0.397597 0.193 Uiso 1 1 calc R U . . .
H7A H 0.223(4) 0.524(11) 0.105(2) 0.06(2) Uiso 1 1 d . . . . .
H7B H 0.682(3) 0.046(9) 0.3854(19) 0.001(18) Uiso 1 1 d . . . . .

loop_
_atom_site_aniso_label
_atom_site_aniso_U_11
_atom_site_aniso_U_22
_atom_site_aniso_U_33
_atom_site_aniso_U_23
_atom_site_aniso_U_13
_atom_site_aniso_U_12
Cl1A 0.114(2) 0.143(3) 0.0648(19) 0.0153(17) 0.0110(17) 0.011(2)
P1A 0.085(2) 0.0437(16) 0.0539(17) 0.0015(13) 0.0008(15) 0.0066(14)
O1A 0.092(5) 0.046(3) 0.058(4) 0.000(3) -0.003(3) 0.005(4)
O2A 0.110(5) 0.064(4) 0.060(4) 0.016(3) 0.023(4) 0.010(3)
O3A 0.129(6) 0.045(3) 0.046(4) -0.001(3) -0.002(4) 0.023(3)
C1A 0.068(8) 0.083(7) 0.068(8) 0.011(7) 0.009(6) 0.022(7)
C2A 0.100(9) 0.086(8) 0.039(7) -0.009(6) -0.008(7) -0.002(7)
C3A 0.075(8) 0.070(6) 0.088(9) 0.010(7) -0.012(7) -0.010(6)
C4A 0.054(7) 0.056(6) 0.072(8) -0.012(6) -0.013(6) 0.004(6)
C5A 0.104(9) 0.069(7) 0.041(7) -0.003(5) -0.002(6) -0.009(7)
C6A 0.086(8) 0.054(6) 0.081(9) 0.006(6) -0.012(7) -0.014(5)
C7A 0.062(7) 0.072(6) 0.066(7) -0.001(5) 0.020(6) 0.007(5)
C8A 0.091(9) 0.168(10) 0.076(8) -0.028(8) -0.002(6) -0.021(9)
Cl1B 0.173(3) 0.184(3) 0.072(2) 0.002(2) 0.018(2) 0.056(3)
P1B 0.080(2) 0.0434(15) 0.0639(19) 0.0069(13) 0.0116(15) 0.0033(14)
O1B 0.067(4) 0.054(3) 0.075(4) 0.014(3) -0.001(3) -0.009(3)
O2B 0.103(5) 0.043(3) 0.063(4) -0.006(3) 0.006(4) 0.006(3)
O3B 0.099(5) 0.047(4) 0.080(5) 0.008(3) 0.013(4) -0.001(3)
C1B 0.105(9) 0.089(8) 0.070(8) -0.004(9) 0.003(7) 0.039(8)
C2B 0.077(9) 0.078(8) 0.123(12) -0.033(9) -0.009(9) -0.009(7)
C3B 0.078(9) 0.084(7) 0.069(9) -0.011(7) 0.011(7) -0.014(7)
C4B 0.059(7) 0.068(7) 0.058(7) -0.008(7) 0.014(5) 0.001(6)
C5B 0.089(9) 0.066(7) 0.076(9) 0.002(7) 0.020(7) -0.004(6)
C6B 0.122(11) 0.066(7) 0.070(9) 0.011(7) 0.037(8) 0.015(7)
C7B 0.077(8) 0.057(7) 0.084(9) -0.001(7) 0.013(7) 0.016(7)
C8B 0.076(8) 0.203(11) 0.104(9) -0.028(9) -0.009(7) -0.003(9)

loop_
_atom_type_symbol
_atom_type_description
_atom_type_scat_dispersion_real
_atom_type_scat_dispersion_imag
_atom_type_scat_source
C C 0.0033 0.0016 'International Tables Vol C Tables 4.2.6.8 and 6.1.1.4'
H H 0.0000 0.0000 'International Tables Vol C Tables 4.2.6.8 and 6.1.1.4'
Cl Cl 0.1484 0.1585 'International Tables Vol C Tables 4.2.6.8 and 6.1.1.4'
O O 0.0106 0.0060 'International Tables Vol C Tables 4.2.6.8 and 6.1.1.4'
P P 0.1023 0.0942 'International Tables Vol C Tables 4.2.6.8 and 6.1.1.4'

loop_
_geom_angle_atom_site_label_1
_geom_angle_atom_site_label_2
_geom_angle_atom_site_label_3
_geom_angle
_geom_angle_site_symmetry_1
_geom_angle_site_symmetry_3
_geom_angle_publ_flag
O1A P1A O2A 112.8(3) . . ?
O1A P1A O3A 113.4(3) . . ?
O2A P1A O3A 107.2(3) . . ?
O1A P1A C7A 111.2(4) . . ?
O2A P1A C7A 106.3(4) . . ?
O3A P1A C7A 105.4(4) . . ?
P1A O2A H2A1 106.7 . . ?
P1A O3A H3A1 108.0 . . ?
C2A C1A C6A 122.2(9) . . ?
C2A C1A Cl1A 118.0(9) . . ?
C6A C1A Cl1A 119.8(10) . . ?
C1A C2A C3A 116.6(9) . . ?
C1A C2A H2A 121.7 . . ?
C3A C2A H2A 121.7 . . ?
C4A C3A C2A 123.9(9) . . ?
C4A C3A H3A 118.0 . . ?
C2A C3A H3A 118.0 . . ?
C3A C4A C5A 116.0(9) . . ?
C3A C4A C7A 119.8(9) . . ?
C5A C4A C7A 124.2(8) . . ?
C6A C5A C4A 122.5(9) . . ?
C6A C5A H5A 118.8 . . ?
C4A C5A H5A 118.8 . . ?
C5A C6A C1A 118.7(9) . . ?
C5A C6A H6A 120.6 . . ?
C1A C6A H6A 120.6 . . ?
C4A C7A C8A 109.4(7) . . ?
C4A C7A P1A 113.3(7) . . ?
C8A C7A P1A 111.6(6) . . ?
C4A C7A H7A 105(3) . . ?
C8A C7A H7A 107(3) . . ?
P1A C7A H7A 110(3) . . ?
C7A C8A H8A1 109.5 . . ?
C7A C8A H8A2 109.5 . . ?
H8A1 C8A H8A2 109.5 . . ?
C7A C8A H8A3 109.5 . . ?
H8A1 C8A H8A3 109.5 . . ?
H8A2 C8A H8A3 109.5 . . ?
O2B P1B O3B 115.1(3) . . ?
O2B P1B O1B 112.7(3) . . ?
O3B P1B O1B 105.5(3) . . ?
O2B P1B C7B 110.8(4) . . ?
O3B P1B C7B 102.9(4) . . ?
O1B P1B C7B 109.3(4) . . ?
P1B O1B H1B1 106.5 . . ?
P1B O3B H3B1 107.4 . . ?
C6B C1B C2B 119.3(10) . . ?
C6B C1B Cl1B 120.4(12) . . ?
C2B C1B Cl1B 120.2(13) . . ?
C1B C2B C3B 120.0(10) . . ?
C1B C2B H2B 120.0 . . ?
C3B C2B H2B 120.0 . . ?
C4B C3B C2B 119.7(10) . . ?
C4B C3B H3B 120.2 . . ?
C2B C3B H3B 120.2 . . ?
C3B C4B C5B 119.2(9) . . ?
C3B C4B C7B 119.7(10) . . ?
C5B C4B C7B 121.0(10) . . ?
C6B C5B C4B 121.5(10) . . ?
C6B C5B H5B 119.2 . . ?
C4B C5B H5B 119.2 . . ?
C1B C6B C5B 120.1(11) . . ?
C1B C6B H6B 120.0 . . ?
C5B C6B H6B 120.0 . . ?
C4B C7B C8B 115.4(9) . . ?
C4B C7B P1B 113.9(7) . . ?
C8B C7B P1B 110.3(7) . . ?
C4B C7B H7B 102(4) . . ?
C8B C7B H7B 106(4) . . ?
P1B C7B H7B 109(4) . . ?
C7B C8B H8B1 109.5 . . ?
C7B C8B H8B2 109.5 . . ?
H8B1 C8B H8B2 109.5 . . ?
C7B C8B H8B3 109.5 . . ?
H8B1 C8B H8B3 109.5 . . ?
H8B2 C8B H8B3 109.5 . . ?

loop_
_geom_bond_atom_site_label_1
_geom_bond_atom_site_label_2
_geom_bond_distance
_geom_bond_site_symmetry_2
_geom_bond_publ_flag
Cl1A C1A 1.755(9) . ?
P1A O1A 1.496(6) . ?
P1A O2A 1.540(5) . ?
P1A O3A 1.541(5) . ?
P1A C7A 1.786(9) . ?
O2A H2A1 0.9839 . ?
O3A H3A1 0.9727 . ?
C1A C2A 1.381(13) . ?
C1A C6A 1.383(12) . ?
C2A C3A 1.387(12) . ?
C2A H2A 0.9300 . ?
C3A C4A 1.383(11) . ?
C3A H3A 0.9300 . ?
C4A C5A 1.400(11) . ?
C4A C7A 1.502(11) . ?
C5A C6A 1.362(12) . ?
C5A H5A 0.9300 . ?
C6A H6A 0.9300 . ?
C7A C8A 1.537(11) . ?
C7A H7A 1.26(6) . ?
C8A H8A1 0.9600 . ?
C8A H8A2 0.9600 . ?
C8A H8A3 0.9600 . ?
Cl1B C1B 1.739(10) . ?
P1B O2B 1.509(5) . ?
P1B O3B 1.557(5) . ?
P1B O1B 1.567(5) . ?
P1B C7B 1.768(10) . ?
O1B H1B1 0.9764 . ?
O3B H3B1 0.9746 . ?
C1B C6B 1.342(14) . ?
C1B C2B 1.376(14) . ?
C2B C3B 1.386(14) . ?
C2B H2B 0.9300 . ?
C3B C4B 1.341(11) . ?
C3B H3B 0.9300 . ?
C4B C5B 1.367(11) . ?
C4B C7B 1.518(12) . ?
C5B C6B 1.353(12) . ?
C5B H5B 0.9300 . ?
C6B H6B 0.9300 . ?
C7B C8B 1.524(13) . ?
C7B H7B 0.86(4) . ?
C8B H8B1 0.9600 . ?
C8B H8B2 0.9600 . ?
C8B H8B3 0.9600 . ?

loop_
_geom_hbond_atom_site_label_D
_geom_hbond_atom_site_label_H
_geom_hbond_atom_site_label_A
_geom_hbond_distance_DH
_geom_hbond_distance_HA
_geom_hbond_distance_DA
_geom_hbond_angle_DHA
_geom_hbond_site_symmetry_A
O2A H2A1 O2B 0.98 1.80 2.582(6) 133.5 3_454
O3A H3A1 O2B 0.97 1.64 2.529(7) 149.8 3_444
O1B H1B1 O1A 0.98 1.60 2.542(6) 159.4 4_545
O3B H3B1 O1A 0.97 2.01 2.580(8) 114.9 4
O3B H3B1 O2A 0.97 2.65 3.414(8) 135.7 3
C2B H2B Cl1A 0.93 2.88 3.784(11) 163.7 4_545

loop_
_geom_torsion_atom_site_label_1
_geom_torsion_atom_site_label_2
_geom_torsion_atom_site_label_3
_geom_torsion_atom_site_label_4
_geom_torsion
_geom_torsion_site_symmetry_1
_geom_torsion_site_symmetry_2
_geom_torsion_site_symmetry_3
_geom_torsion_site_symmetry_4
_geom_torsion_publ_flag
C6A C1A C2A C3A -1.4(15) . . . . ?
Cl1A C1A C2A C3A 179.2(7) . . . . ?
C1A C2A C3A C4A -1.1(15) . . . . ?
C2A C3A C4A C5A 2.0(14) . . . . ?
C2A C3A C4A C7A -178.4(9) . . . . ?
C3A C4A C5A C6A -0.5(14) . . . . ?
C7A C4A C5A C6A 179.9(9) . . . . ?
C4A C5A C6A C1A -1.9(15) . . . . ?
C2A C1A C6A C5A 2.9(15) . . . . ?
Cl1A C1A C6A C5A -177.8(8) . . . . ?
C3A C4A C7A C8A 96.0(9) . . . . ?
C5A C4A C7A C8A -84.4(10) . . . . ?
C3A C4A C7A P1A -138.8(7) . . . . ?
C5A C4A C7A P1A 40.7(11) . . . . ?
O1A P1A C7A C4A 42.1(7) . . . . ?
O2A P1A C7A C4A 165.3(6) . . . . ?
O3A P1A C7A C4A -81.2(7) . . . . ?
O1A P1A C7A C8A 166.1(6) . . . . ?
O2A P1A C7A C8A -70.8(7) . . . . ?
O3A P1A C7A C8A 42.8(7) . . . . ?
C6B C1B C2B C3B -4.1(16) . . . . ?
Cl1B C1B C2B C3B 177.4(8) . . . . ?
C1B C2B C3B C4B 2.9(15) . . . . ?
C2B C3B C4B C5B -0.6(14) . . . . ?
C2B C3B C4B C7B 178.9(9) . . . . ?
C3B C4B C5B C6B -0.5(14) . . . . ?
C7B C4B C5B C6B 180.0(9) . . . . ?
C2B C1B C6B C5B 3.0(16) . . . . ?
Cl1B C1B C6B C5B -178.5(8) . . . . ?
C4B C5B C6B C1B -0.7(15) . . . . ?
C3B C4B C7B C8B 147.9(9) . . . . ?
C5B C4B C7B C8B -32.6(12) . . . . ?
C3B C4B C7B P1B -83.0(10) . . . . ?
C5B C4B C7B P1B 96.5(10) . . . . ?
O2B P1B C7B C4B 172.3(7) . . . . ?
O3B P1B C7B C4B -64.2(9) . . . . ?
O1B P1B C7B C4B 47.6(9) . . . . ?
O2B P1B C7B C8B -56.1(8) . . . . ?
O3B P1B C7B C8B 67.5(8) . . . . ?
O1B P1B C7B C8B 179.2(7) . . . . ?
